data_4327345
loop_
_publ_author_name
'Albert Figuerola'
'Joan Ribas'
'David Casanova'
'Miguel Maestro'
'Santiago Alvarez'
'Carmen Diaz'

_publ_section_title
;
 Magnetism of Cyano-Bridged Ln3+-M3+ Complexes. Part II: One-Dimensional
 Complexes (Ln3+ = Eu, Tb, Dy, Ho, Er, Tm; M3+ = Fe or Co) with bpy as
 Blocking Ligand
;
_journal_name_full 'Inorganic Chemistry'
_journal_page_first 6949
_journal_page_last 6958
_journal_paper_doi 10.1021/ic050650+
_journal_volume 44
_journal_year 2005
_chemical_formula_moiety 'C32 H22 Fe2 N16 O8 Tm2, 8(H2 0), 3(C10 H8 N2)'
_chemical_formula_sum 'C62 H72 Fe2 N22 O16 Tm2'
_chemical_formula_weight 1830.98
_chemical_name_systematic
; 
 ? 
;
_space_group_IT_number 2
_symmetry_cell_setting triclinic
_symmetry_space_group_name_Hall '-P 1'
_symmetry_space_group_name_H-M 'P -1'
_atom_sites_solution_hydrogens geom
_atom_sites_solution_primary direct
_atom_sites_solution_secondary difmap
_audit_creation_method SHELXL-97
_cell_angle_alpha 83.3560(10)
_cell_angle_beta 84.5710(10)
_cell_angle_gamma 63.8080(10)
_cell_formula_units_Z 1
_cell_length_a 9.7316(7)
_cell_length_b 10.5930(7)
_cell_length_c 19.9733(13)
_cell_measurement_temperature 298(2)
_cell_volume 1833.0(2)
_computing_cell_refinement 'Bruker SAINT'
_computing_data_collection 'Bruker SMART'
_computing_data_reduction 'Bruker SHELXTL'
_computing_molecular_graphics 'Bruker SHELXTL'
_computing_publication_material 'Bruker SHELXTL'
_computing_structure_refinement 'SHELXL-97 (Sheldrick, 1997)'
_computing_structure_solution 'SHELXS-97 (Sheldrick, 1990)'
_diffrn_ambient_temperature 298(2)
_diffrn_measured_fraction_theta_full 0.919
_diffrn_measured_fraction_theta_max 0.919
_diffrn_measurement_device_type 'CCD area detector'
_diffrn_measurement_method 'phi and omega scans'
_diffrn_radiation_monochromator graphite
_diffrn_radiation_source 'fine-focus sealed tube'
_diffrn_radiation_type MoK\a
_diffrn_radiation_wavelength 0.71073
_diffrn_reflns_av_R_equivalents 0.0159
_diffrn_reflns_av_sigmaI/netI 0.0318
_diffrn_reflns_limit_h_max 12
_diffrn_reflns_limit_h_min -12
_diffrn_reflns_limit_k_max 13
_diffrn_reflns_limit_k_min -14
_diffrn_reflns_limit_l_max 26
_diffrn_reflns_limit_l_min -26
_diffrn_reflns_number 11873
_diffrn_reflns_theta_full 28.25
_diffrn_reflns_theta_max 28.25
_diffrn_reflns_theta_min 2.06
_exptl_absorpt_coefficient_mu 2.864
_exptl_absorpt_correction_T_max 0.7072
_exptl_absorpt_correction_T_min 0.3864
_exptl_absorpt_correction_type Semi-empirical
_exptl_absorpt_process_details SADABS
_exptl_crystal_colour Orange
_exptl_crystal_density_diffrn 1.659
_exptl_crystal_description Block
_exptl_crystal_F_000 916
_exptl_crystal_size_max 0.41
_exptl_crystal_size_mid 0.21
_exptl_crystal_size_min 0.13
_refine_diff_density_max 0.653
_refine_diff_density_min -0.705
_refine_diff_density_rms 0.074
_refine_ls_extinction_method none
_refine_ls_goodness_of_fit_ref 1.045
_refine_ls_hydrogen_treatment mixed
_refine_ls_matrix_type full
_refine_ls_number_parameters 489
_refine_ls_number_reflns 8329
_refine_ls_number_restraints 0
_refine_ls_restrained_S_all 1.045
_refine_ls_R_factor_all 0.0259
_refine_ls_R_factor_gt 0.0219
_refine_ls_shift/su_max 0.002
_refine_ls_shift/su_mean 0.000
_refine_ls_structure_factor_coef Fsqd
_refine_ls_weighting_details 'calc w=1/[\s^2^(Fo^2^)+(0.0258P)^2^+0.2807P] where P=(Fo^2^+2Fc^2^)/3'
_refine_ls_weighting_scheme calc
_refine_ls_wR_factor_gt 0.0523
_refine_ls_wR_factor_ref 0.0534
_reflns_number_gt 7614
_reflns_number_total 8329
_reflns_threshold_expression >2sigma(I)
_cod_data_source_file ic0506502Bsi20050427_121801_06.cif
_cod_data_source_block complex6
_cod_database_code 4327345

loop_
_symmetry_equiv_pos_as_xyz
'x, y, z'
'-x, -y, -z'

loop_
_atom_site_label
_atom_site_type_symbol
_atom_site_fract_x
_atom_site_fract_y
_atom_site_fract_z
_atom_site_U_iso_or_equiv
_atom_site_adp_type
_atom_site_occupancy
_atom_site_symmetry_multiplicity
_atom_site_calc_flag
_atom_site_refinement_flags
_atom_site_disorder_assembly
_atom_site_disorder_group
Tm1 Tm 0.785994(11) 0.591942(10) 0.745410(5) 0.01996(4) Uani 1 1 d . . .
Fe1 Fe 0.23189(4) 1.04543(3) 0.726836(17) 0.02211(7) Uani 1 1 d . . .
O1 O 0.7890(2) 0.57698(19) 0.62892(9) 0.0340(4) Uani 1 1 d . . .
H1B H 0.7582 0.6507 0.6020 0.041 Uiso 1 1 d R . .
H1A H 0.7660 0.5194 0.6136 0.041 Uiso 1 1 d R . .
O2 O 0.64200(19) 0.46998(18) 0.73338(9) 0.0273(4) Uani 1 1 d . . .
H2A H 0.6795 0.3774 0.7362 0.033 Uiso 1 1 d R . .
H2B H 0.5987 0.4861 0.6981 0.033 Uiso 1 1 d R . .
O3 O 0.7646(2) 0.4866(2) 0.85050(9) 0.0403(5) Uani 1 1 d . . .
H3A H 0.7940 0.5007 0.8853 0.048 Uiso 1 1 d R . .
H3B H 0.7763 0.3945 0.8559 0.048 Uiso 1 1 d R . .
O4 O 0.8184(2) 0.7853(2) 0.68623(10) 0.0386(5) Uani 1 1 d . . .
H4B H 0.8554 0.8353 0.6971 0.046 Uiso 1 1 d R . .
H4A H 0.7561 0.8344 0.6558 0.046 Uiso 1 1 d R . .
N1 N 1.0238(2) 0.5884(2) 0.78289(10) 0.0271(4) Uani 1 1 d . . .
N2 N 0.7435(3) 0.7577(2) 0.83468(11) 0.0311(5) Uani 1 1 d . . .
N3 N 0.5261(2) 0.7654(2) 0.72797(11) 0.0307(5) Uani 1 1 d . . .
N4 N 0.3013(3) 1.0787(3) 0.57288(13) 0.0482(6) Uani 1 1 d . . .
N5 N 0.0027(3) 0.9214(2) 0.71074(12) 0.0369(5) Uani 1 1 d . . .
N6 N 0.1747(4) 1.0061(3) 0.88140(14) 0.0584(8) Uani 1 1 d . . .
N7 N 0.4657(3) 1.1596(3) 0.74473(17) 0.0580(8) Uani 1 1 d . . .
N8 N 0.9738(2) 0.3500(2) 0.73127(11) 0.0301(5) Uani 1 1 d . . .
N9 N 0.4566(3) 0.5515(3) 0.61676(13) 0.0429(6) Uani 1 1 d . . .
N10 N 0.7448(3) 0.3524(2) 0.58908(11) 0.0338(5) Uani 1 1 d . . .
C1 C 1.1623(3) 0.5047(3) 0.75647(14) 0.0342(6) Uani 1 1 d . . .
H1C H 1.1675 0.4439 0.7252 0.041 Uiso 1 1 calc R . .
C2 C 1.2969(3) 0.5035(3) 0.77278(17) 0.0440(7) Uani 1 1 d . . .
H2C H 1.3901 0.4427 0.7532 0.053 Uiso 1 1 calc R . .
C3 C 1.2919(4) 0.5922(4) 0.81787(17) 0.0495(8) Uani 1 1 d . . .
H3C H 1.3815 0.5936 0.8296 0.059 Uiso 1 1 calc R . .
C4 C 1.1505(4) 0.6807(3) 0.84622(16) 0.0463(8) Uani 1 1 d . . .
H4C H 1.1444 0.7420 0.8774 0.056 Uiso 1 1 calc R . .
C5 C 1.0183(3) 0.6772(3) 0.82773(13) 0.0307(6) Uani 1 1 d . . .
C6 C 0.8645(3) 0.7686(3) 0.85630(13) 0.0324(6) Uani 1 1 d . . .
C7 C 0.8448(5) 0.8607(4) 0.90439(17) 0.0542(9) Uani 1 1 d . . .
H7A H 0.9293 0.8677 0.9186 0.065 Uiso 1 1 calc R . .
C8 C 0.7014(5) 0.9410(4) 0.93090(17) 0.0592(10) Uani 1 1 d . . .
H8A H 0.6877 1.0031 0.9630 0.071 Uiso 1 1 calc R . .
C9 C 0.5781(4) 0.9291(3) 0.90977(15) 0.0500(8) Uani 1 1 d . . .
H9A H 0.4795 0.9823 0.9272 0.060 Uiso 1 1 calc R . .
C10 C 0.6044(3) 0.8356(3) 0.86179(14) 0.0392(7) Uani 1 1 d . . .
H10A H 0.5210 0.8266 0.8477 0.047 Uiso 1 1 calc R . .
C11 C 0.4111(3) 0.8645(2) 0.72682(12) 0.0248(5) Uani 1 1 d . . .
C12 C 0.2709(3) 1.0687(3) 0.62953(14) 0.0318(6) Uani 1 1 d . . .
C13 C 0.0895(3) 0.9653(2) 0.71574(12) 0.0263(5) Uani 1 1 d . . .
C14 C 0.1975(3) 1.0200(3) 0.82447(14) 0.0339(6) Uani 1 1 d . . .
C15 C 0.3759(3) 1.1207(3) 0.73857(15) 0.0330(6) Uani 1 1 d . . .
C16 C 0.0652(3) 1.2351(3) 0.72850(12) 0.0258(5) Uani 1 1 d . . .
C17 C 0.3187(4) 0.6607(4) 0.61947(17) 0.0515(8) Uani 1 1 d . . .
H17A H 0.3095 0.7403 0.6385 0.062 Uiso 1 1 calc R . .
C18 C 0.1896(4) 0.6634(4) 0.59609(16) 0.0500(8) Uani 1 1 d . . .
H18A H 0.0960 0.7429 0.5983 0.060 Uiso 1 1 calc R . .
C19 C 0.2029(4) 0.5452(4) 0.56932(18) 0.0573(9) Uani 1 1 d . . .
H19A H 0.1169 0.5414 0.5547 0.069 Uiso 1 1 calc R . .
C20 C 0.3447(4) 0.4319(4) 0.56414(18) 0.0526(8) Uani 1 1 d . . .
H20A H 0.3559 0.3519 0.5448 0.063 Uiso 1 1 calc R . .
C21 C 0.4704(3) 0.4381(3) 0.58789(13) 0.0350(6) Uani 1 1 d . . .
C22 C 0.6278(3) 0.3213(3) 0.58179(13) 0.0338(6) Uani 1 1 d . . .
C23 C 0.6525(4) 0.1864(3) 0.56860(16) 0.0451(7) Uani 1 1 d . . .
H23A H 0.5701 0.1659 0.5651 0.054 Uiso 1 1 calc R . .
C24 C 0.8006(4) 0.0839(3) 0.56081(16) 0.0474(8) Uani 1 1 d . . .
H24A H 0.8190 -0.0063 0.5513 0.057 Uiso 1 1 calc R . .
C25 C 0.9207(4) 0.1155(3) 0.56718(14) 0.0418(7) Uani 1 1 d . . .
H25A H 1.0216 0.0480 0.5619 0.050 Uiso 1 1 calc R . .
C26 C 0.8877(3) 0.2501(3) 0.58160(14) 0.0378(6) Uani 1 1 d . . .
H26A H 0.9691 0.2714 0.5864 0.045 Uiso 1 1 calc R . .
O1S O 0.7290(2) 0.1862(2) 0.75807(12) 0.0484(5) Uani 1 1 d . . .
H1X H 0.6546 0.1626 0.7528 0.058 Uiso 1 1 d R . .
H1Y H 0.8170 0.1128 0.7438 0.058 Uiso 1 1 d R . .
O2S O 0.6412(3) 0.8460(2) 0.56546(10) 0.0492(5) Uani 1 1 d . . .
H2X H 0.6576 0.8715 0.5258 0.059 Uiso 1 1 d R . .
H2Y H 0.5267 0.8981 0.5722 0.059 Uiso 1 1 d R . .
O3A O 0.8203(16) 0.2094(8) 0.8803(2) 0.066(3) Uani 0.68(2) 1 d P A 1
O4A O 0.9296(9) 0.0943(8) 0.9857(3) 0.104(3) Uani 0.513(8) 1 d P B 1
O3B O 0.723(2) 0.2621(14) 0.8880(5) 0.046(4) Uani 0.32(2) 1 d P A 2
O4B O 0.7170(15) 0.2327(14) 0.0198(6) 0.196(6) Uani 0.487(8) 1 d P B 2
N1S N 0.8070(4) 0.5346(3) -0.01886(13) 0.0546(7) Uani 1 1 d . . .
C1S C 0.6644(5) 0.6029(4) 0.00543(18) 0.0657(10) Uani 1 1 d . . .
H1SA H 0.5871 0.5961 -0.0158 0.079 Uiso 1 1 calc R . .
C2S C 0.6219(5) 0.6835(4) 0.06012(18) 0.0686(11) Uani 1 1 d . . .
H2SA H 0.5202 0.7271 0.0761 0.082 Uiso 1 1 calc R . .
C3S C 0.7364(5) 0.6965(4) 0.08997(17) 0.0650(11) Uani 1 1 d . . .
H3SA H 0.7128 0.7526 0.1258 0.078 Uiso 1 1 calc R . .
C4S C 0.8843(5) 0.6266(4) 0.06652(16) 0.0581(10) Uani 1 1 d . . .
H4SA H 0.9622 0.6350 0.0864 0.070 Uiso 1 1 calc R . .
C5S C 0.9198(4) 0.5421(3) 0.01265(14) 0.0489(8) Uani 1 1 d . . .

loop_
_atom_site_aniso_label
_atom_site_aniso_U_11
_atom_site_aniso_U_22
_atom_site_aniso_U_33
_atom_site_aniso_U_23
_atom_site_aniso_U_13
_atom_site_aniso_U_12
Tm1 0.01706(5) 0.01528(5) 0.02591(6) -0.00266(4) -0.00300(4) -0.00497(4)
Fe1 0.01661(16) 0.01617(16) 0.03104(18) -0.00363(13) -0.00217(13) -0.00427(13)
O1 0.0460(12) 0.0276(10) 0.0310(9) -0.0020(7) -0.0029(8) -0.0182(9)
O2 0.0251(9) 0.0240(9) 0.0348(9) -0.0033(7) -0.0068(7) -0.0112(7)
O3 0.0647(14) 0.0389(11) 0.0287(10) -0.0009(8) -0.0075(9) -0.0323(11)
O4 0.0449(12) 0.0347(11) 0.0464(11) 0.0108(9) -0.0181(9) -0.0269(9)
N1 0.0260(11) 0.0260(11) 0.0319(11) 0.0011(9) -0.0049(9) -0.0138(9)
N2 0.0340(12) 0.0246(11) 0.0309(11) -0.0057(9) -0.0046(9) -0.0078(9)
N3 0.0261(11) 0.0217(11) 0.0411(12) -0.0068(9) -0.0041(9) -0.0061(9)
N4 0.0442(16) 0.0571(17) 0.0382(14) -0.0005(12) 0.0018(12) -0.0191(13)
N5 0.0360(13) 0.0339(13) 0.0463(14) 0.0006(10) -0.0077(11) -0.0200(11)
N6 0.069(2) 0.066(2) 0.0383(15) -0.0059(14) 0.0030(14) -0.0285(17)
N7 0.0439(16) 0.0541(18) 0.088(2) -0.0171(16) -0.0052(15) -0.0289(15)
N8 0.0211(10) 0.0213(11) 0.0447(13) -0.0055(9) -0.0038(9) -0.0051(9)
N9 0.0353(14) 0.0375(14) 0.0527(15) -0.0139(11) -0.0076(11) -0.0094(11)
N10 0.0346(13) 0.0323(12) 0.0336(12) -0.0075(9) -0.0052(10) -0.0122(10)
C1 0.0296(14) 0.0330(14) 0.0412(15) 0.0002(12) -0.0007(12) -0.0158(12)
C2 0.0278(15) 0.0435(17) 0.061(2) 0.0041(15) -0.0024(14) -0.0178(13)
C3 0.0379(18) 0.053(2) 0.068(2) 0.0110(17) -0.0188(16) -0.0303(16)
C4 0.056(2) 0.0430(17) 0.0532(19) 0.0028(14) -0.0207(16) -0.0312(16)
C5 0.0379(15) 0.0268(13) 0.0329(13) 0.0045(10) -0.0112(11) -0.0189(12)
C6 0.0452(16) 0.0266(13) 0.0300(13) -0.0004(10) -0.0062(12) -0.0194(12)
C7 0.072(2) 0.057(2) 0.0508(19) -0.0220(16) 0.0016(17) -0.040(2)
C8 0.086(3) 0.048(2) 0.050(2) -0.0246(16) 0.0070(19) -0.032(2)
C9 0.058(2) 0.0369(17) 0.0400(17) -0.0131(13) 0.0067(15) -0.0059(15)
C10 0.0365(16) 0.0357(15) 0.0356(15) -0.0095(12) -0.0037(12) -0.0049(13)
C11 0.0220(12) 0.0220(12) 0.0295(12) -0.0039(9) -0.0037(10) -0.0078(10)
C12 0.0237(13) 0.0269(13) 0.0413(16) -0.0038(11) -0.0032(11) -0.0073(11)
C13 0.0248(12) 0.0196(12) 0.0309(13) -0.0013(10) -0.0025(10) -0.0064(10)
C14 0.0316(14) 0.0296(14) 0.0387(15) -0.0060(11) -0.0023(12) -0.0107(11)
C15 0.0249(13) 0.0248(13) 0.0484(16) -0.0070(11) -0.0018(12) -0.0089(11)
C16 0.0204(12) 0.0241(13) 0.0340(13) -0.0047(10) -0.0018(10) -0.0099(10)
C17 0.0432(19) 0.0445(19) 0.059(2) -0.0193(16) -0.0085(16) -0.0073(15)
C18 0.0355(17) 0.057(2) 0.0431(17) -0.0037(15) -0.0052(14) -0.0066(15)
C19 0.0361(18) 0.074(3) 0.064(2) -0.0036(19) -0.0166(16) -0.0235(18)
C20 0.0458(19) 0.052(2) 0.065(2) -0.0111(17) -0.0143(17) -0.0220(16)
C21 0.0375(15) 0.0387(15) 0.0301(14) -0.0038(11) -0.0045(11) -0.0170(13)
C22 0.0366(15) 0.0334(14) 0.0309(14) -0.0062(11) -0.0051(11) -0.0134(12)
C23 0.0463(18) 0.0400(17) 0.0543(19) -0.0114(14) -0.0035(15) -0.0217(15)
C24 0.056(2) 0.0309(16) 0.0541(19) -0.0105(14) -0.0025(16) -0.0164(15)
C25 0.0432(17) 0.0339(15) 0.0382(15) -0.0089(12) -0.0048(13) -0.0058(13)
C26 0.0346(15) 0.0417(16) 0.0360(15) -0.0105(12) -0.0060(12) -0.0132(13)
O1S 0.0303(11) 0.0354(11) 0.0831(16) -0.0127(11) -0.0019(11) -0.0160(9)
O2S 0.0471(13) 0.0495(13) 0.0412(12) 0.0131(10) -0.0035(10) -0.0160(11)
O3A 0.090(8) 0.050(3) 0.066(3) -0.001(2) 0.007(3) -0.041(5)
O4A 0.116(6) 0.127(6) 0.081(5) 0.004(4) -0.015(4) -0.065(5)
O3B 0.048(9) 0.035(5) 0.064(5) 0.002(4) -0.005(5) -0.026(6)
O4B 0.206(14) 0.230(14) 0.132(9) -0.032(8) 0.011(8) -0.076(11)
N1S 0.082(2) 0.0541(18) 0.0347(14) -0.0041(12) -0.0069(14) -0.0351(17)
C1S 0.088(3) 0.069(3) 0.047(2) 0.0007(18) -0.009(2) -0.040(2)
C2S 0.089(3) 0.053(2) 0.045(2) 0.0033(17) 0.004(2) -0.017(2)
C3S 0.103(3) 0.042(2) 0.0351(18) -0.0029(15) -0.005(2) -0.018(2)
C4S 0.094(3) 0.0404(19) 0.0359(17) -0.0015(14) -0.0155(18) -0.023(2)
C5S 0.086(3) 0.0346(17) 0.0270(15) 0.0031(12) -0.0091(15) -0.0274(17)

loop_
_atom_type_symbol
_atom_type_description
_atom_type_scat_dispersion_real
_atom_type_scat_dispersion_imag
_atom_type_scat_source
C C 0.0033 0.0016 'International Tables Vol C Tables 4.2.6.8 and 6.1.1.4'
H H 0.0000 0.0000 'International Tables Vol C Tables 4.2.6.8 and 6.1.1.4'
N N 0.0061 0.0033 'International Tables Vol C Tables 4.2.6.8 and 6.1.1.4'
O O 0.0106 0.0060 'International Tables Vol C Tables 4.2.6.8 and 6.1.1.4'
Fe Fe 0.3463 0.8444 'International Tables Vol C Tables 4.2.6.8 and 6.1.1.4'
Tm Tm -0.3139 5.2483 'International Tables Vol C Tables 4.2.6.8 and 6.1.1.4'

loop_
_geom_angle_atom_site_label_1
_geom_angle_atom_site_label_2
_geom_angle_atom_site_label_3
_geom_angle
_geom_angle_site_symmetry_1
_geom_angle_site_symmetry_3
O3 Tm1 O2 73.93(6) . .
O3 Tm1 O1 144.72(6) . .
O2 Tm1 O1 74.46(6) . .
O3 Tm1 O4 144.54(7) . .
O2 Tm1 O4 136.09(6) . .
O1 Tm1 O4 70.74(6) . .
O3 Tm1 N3 102.34(8) . .
O2 Tm1 N3 72.75(7) . .
O1 Tm1 N3 82.75(7) . .
O4 Tm1 N3 77.02(7) . .
O3 Tm1 N8 79.65(7) . .
O2 Tm1 N8 74.97(6) . .
O1 Tm1 N8 77.38(7) . .
O4 Tm1 N8 120.97(7) . .
N3 Tm1 N8 145.57(7) . .
O3 Tm1 N1 86.62(7) . .
O2 Tm1 N1 148.57(6) . .
O1 Tm1 N1 113.70(7) . .
O4 Tm1 N1 72.20(6) . .
N3 Tm1 N1 136.77(7) . .
N8 Tm1 N1 77.44(7) . .
O3 Tm1 N2 69.92(7) . .
O2 Tm1 N2 126.64(7) . .
O1 Tm1 N2 144.03(7) . .
O4 Tm1 N2 75.40(7) . .
N3 Tm1 N2 78.15(7) . .
N8 Tm1 N2 132.37(7) . .
N1 Tm1 N2 65.32(7) . .
C15 Fe1 C11 84.94(10) . .
C15 Fe1 C16 89.47(10) . .
C11 Fe1 C16 174.41(10) . .
C15 Fe1 C12 87.92(12) . .
C11 Fe1 C12 87.44(10) . .
C16 Fe1 C12 92.66(11) . .
C15 Fe1 C14 91.32(12) . .
C11 Fe1 C14 91.56(11) . .
C16 Fe1 C14 88.27(11) . .
C12 Fe1 C14 178.79(11) . .
C15 Fe1 C13 178.77(11) . .
C11 Fe1 C13 93.92(10) . .
C16 Fe1 C13 91.66(10) . .
C12 Fe1 C13 92.49(11) . .
C14 Fe1 C13 88.25(11) . .
Tm1 O1 H1B 120.7 . .
Tm1 O1 H1A 121.7 . .
H1B O1 H1A 107.5 . .
Tm1 O2 H2A 123.9 . .
Tm1 O2 H2B 117.5 . .
H2A O2 H2B 97.7 . .
Tm1 O3 H3A 124.2 . .
Tm1 O3 H3B 121.0 . .
H3A O3 H3B 106.7 . .
Tm1 O4 H4B 131.6 . .
Tm1 O4 H4A 118.0 . .
H4B O4 H4A 106.0 . .
C1 N1 C5 117.2(2) . .
C1 N1 Tm1 121.41(17) . .
C5 N1 Tm1 121.24(17) . .
C10 N2 C6 118.2(2) . .
C10 N2 Tm1 122.34(18) . .
C6 N2 Tm1 119.41(17) . .
C11 N3 Tm1 165.9(2) . .
C16 N8 Tm1 175.9(2) 1_645 .
C17 N9 C21 117.8(3) . .
C26 N10 C22 117.9(2) . .
N1 C1 C2 123.9(3) . .
N1 C1 H1C 118.0 . .
C2 C1 H1C 118.0 . .
C3 C2 C1 119.1(3) . .
C3 C2 H2C 120.5 . .
C1 C2 H2C 120.5 . .
C2 C3 C4 118.7(3) . .
C2 C3 H3C 120.7 . .
C4 C3 H3C 120.7 . .
C5 C4 C3 119.6(3) . .
C5 C4 H4C 120.2 . .
C3 C4 H4C 120.2 . .
N1 C5 C4 121.5(3) . .
N1 C5 C6 116.4(2) . .
C4 C5 C6 122.1(3) . .
N2 C6 C7 120.9(3) . .
N2 C6 C5 117.5(2) . .
C7 C6 C5 121.7(3) . .
C8 C7 C6 120.1(3) . .
C8 C7 H7A 120.0 . .
C6 C7 H7A 120.0 . .
C7 C8 C9 119.3(3) . .
C7 C8 H8A 120.3 . .
C9 C8 H8A 120.3 . .
C8 C9 C10 118.2(3) . .
C8 C9 H9A 120.9 . .
C10 C9 H9A 120.9 . .
N2 C10 C9 123.3(3) . .
N2 C10 H10A 118.4 . .
C9 C10 H10A 118.4 . .
N3 C11 Fe1 172.5(2) . .
N4 C12 Fe1 176.7(3) . .
N5 C13 Fe1 177.7(2) . .
N6 C14 Fe1 178.8(3) . .
N7 C15 Fe1 177.0(3) . .
N8 C16 Fe1 175.1(2) 1_465 .
N9 C17 C18 124.2(3) . .
N9 C17 H17A 117.9 . .
C18 C17 H17A 117.9 . .
C19 C18 C17 117.7(3) . .
C19 C18 H18A 121.1 . .
C17 C18 H18A 121.1 . .
C18 C19 C20 119.4(3) . .
C18 C19 H19A 120.3 . .
C20 C19 H19A 120.3 . .
C19 C20 C21 119.4(3) . .
C19 C20 H20A 120.3 . .
C21 C20 H20A 120.3 . .
N9 C21 C20 121.3(3) . .
N9 C21 C22 116.5(2) . .
C20 C21 C22 122.1(3) . .
N10 C22 C23 121.5(3) . .
N10 C22 C21 116.8(2) . .
C23 C22 C21 121.6(3) . .
C24 C23 C22 119.2(3) . .
C24 C23 H23A 120.4 . .
C22 C23 H23A 120.4 . .
C25 C24 C23 119.6(3) . .
C25 C24 H24A 120.2 . .
C23 C24 H24A 120.2 . .
C24 C25 C26 118.1(3) . .
C24 C25 H25A 121.0 . .
C26 C25 H25A 121.0 . .
N10 C26 C25 123.7(3) . .
N10 C26 H26A 118.1 . .
C25 C26 H26A 118.1 . .
H1X O1S H1Y 105.3 . .
H2X O2S H2Y 103.2 . .
C1S N1S C5S 117.8(3) . .
N1S C1S C2S 124.7(4) . .
N1S C1S H1SA 117.6 . .
C2S C1S H1SA 117.6 . .
C3S C2S C1S 117.2(4) . .
C3S C2S H2SA 121.4 . .
C1S C2S H2SA 121.4 . .
C4S C3S C2S 119.4(4) . .
C4S C3S H3SA 120.3 . .
C2S C3S H3SA 120.3 . .
C3S C4S C5S 120.3(4) . .
C3S C4S H4SA 119.8 . .
C5S C4S H4SA 119.8 . .
N1S C5S C4S 120.4(4) . .
N1S C5S C5S 117.2(3) . 2_765
C4S C5S C5S 122.4(4) . 2_765

loop_
_geom_bond_atom_site_label_1
_geom_bond_atom_site_label_2
_geom_bond_distance
_geom_bond_site_symmetry_2
Tm1 O3 2.2964(18) .
Tm1 O2 2.3290(16) .
Tm1 O1 2.3469(17) .
Tm1 O4 2.3730(17) .
Tm1 N3 2.410(2) .
Tm1 N8 2.434(2) .
Tm1 N1 2.482(2) .
Tm1 N2 2.525(2) .
Fe1 C15 1.936(3) .
Fe1 C11 1.940(2) .
Fe1 C16 1.949(2) .
Fe1 C12 1.953(3) .
Fe1 C14 1.955(3) .
Fe1 C13 1.957(3) .
O1 H1B 0.8454 .
O1 H1A 0.8322 .
O2 H2A 0.8798 .
O2 H2B 0.8172 .
O3 H3A 0.8290 .
O3 H3B 0.9257 .
O4 H4B 0.8160 .
O4 H4A 0.8525 .
N1 C1 1.341(3) .
N1 C5 1.354(3) .
N2 C10 1.337(3) .
N2 C6 1.347(3) .
N3 C11 1.148(3) .
N4 C12 1.147(4) .
N5 C13 1.146(3) .
N6 C14 1.143(4) .
N7 C15 1.139(4) .
N8 C16 1.151(3) 1_645
N9 C17 1.331(4) .
N9 C21 1.340(4) .
N10 C26 1.341(4) .
N10 C22 1.341(4) .
C1 C2 1.373(4) .
C1 H1C 0.9300 .
C2 C3 1.358(5) .
C2 H2C 0.9300 .
C3 C4 1.390(5) .
C3 H3C 0.9300 .
C4 C5 1.389(4) .
C4 H4C 0.9300 .
C5 C6 1.479(4) .
C6 C7 1.389(4) .
C7 C8 1.366(5) .
C7 H7A 0.9300 .
C8 C9 1.370(5) .
C8 H8A 0.9300 .
C9 C10 1.383(4) .
C9 H9A 0.9300 .
C10 H10A 0.9300 .
C16 N8 1.151(3) 1_465
C17 C18 1.369(5) .
C17 H17A 0.9300 .
C18 C19 1.367(5) .
C18 H18A 0.9300 .
C19 C20 1.377(5) .
C19 H19A 0.9300 .
C20 C21 1.384(4) .
C20 H20A 0.9300 .
C21 C22 1.490(4) .
C22 C23 1.393(4) .
C23 C24 1.376(4) .
C23 H23A 0.9300 .
C24 C25 1.371(5) .
C24 H24A 0.9300 .
C25 C26 1.375(4) .
C25 H25A 0.9300 .
C26 H26A 0.9300 .
O1S H1X 0.8827 .
O1S H1Y 0.9141 .
O2S H2X 0.8309 .
O2S H2Y 1.0052 .
N1S C1S 1.324(5) .
N1S C5S 1.352(5) .
C1S C2S 1.383(5) .
C1S H1SA 0.9300 .
C2S C3S 1.377(6) .
C2S H2SA 0.9300 .
C3S C4S 1.361(6) .
C3S H3SA 0.9300 .
C4S C5S 1.399(4) .
C4S H4SA 0.9300 .
C5S C5S 1.488(7) 2_765

loop_
_geom_hbond_atom_site_label_D
_geom_hbond_atom_site_label_H
_geom_hbond_atom_site_label_A
_geom_hbond_distance_DH
_geom_hbond_distance_HA
_geom_hbond_distance_DA
_geom_hbond_angle_DHA
_geom_hbond_site_symmetry_A
O1 H1B O2S 0.85 1.96 2.772(3) 161.1 .
O1 H1A N10 0.83 1.99 2.808(3) 168.1 .
O2 H2A O1S 0.88 1.87 2.736(3) 167.7 .
O2 H2B N9 0.82 2.09 2.895(3) 170.4 .
O2 H2B N10 0.82 2.67 3.169(3) 121.2 .
O3 H3B O3B 0.93 1.74 2.601(7) 153.9 .
O3 H3B O3A 0.93 1.83 2.743(6) 169.1 .
O4 H4A O2S 0.85 2.17 2.942(3) 149.7 .
O2S H2Y N4 1.01 2.18 3.136(3) 157.6 .
O3 H3A N1S 0.83 2.01 2.816(3) 163.2 1_556
O4 H4B N5 0.82 2.06 2.854(3) 163.9 1_655
O1S H1X N7 0.88 1.87 2.739(3) 165.8 1_545
O1S H1Y N5 0.91 2.16 3.065(3) 170.9 1_645
O2S H2X N4 0.83 2.03 2.860(3) 176.1 2_676

loop_
_geom_torsion_atom_site_label_1
_geom_torsion_atom_site_label_2
_geom_torsion_atom_site_label_3
_geom_torsion_atom_site_label_4
_geom_torsion
_geom_torsion_site_symmetry_4
O3 Tm1 N1 C1 111.10(19) .
O2 Tm1 N1 C1 60.0(2) .
O1 Tm1 N1 C1 -39.0(2) .
O4 Tm1 N1 C1 -97.74(19) .
N3 Tm1 N1 C1 -144.43(18) .
N8 Tm1 N1 C1 30.97(19) .
N2 Tm1 N1 C1 -179.5(2) .
O3 Tm1 N1 C5 -73.11(18) .
O2 Tm1 N1 C5 -124.19(18) .
O1 Tm1 N1 C5 136.76(17) .
O4 Tm1 N1 C5 78.04(18) .
N3 Tm1 N1 C5 31.4(2) .
N8 Tm1 N1 C5 -153.25(19) .
N2 Tm1 N1 C5 -3.69(17) .
O3 Tm1 N2 C10 -81.1(2) .
O2 Tm1 N2 C10 -30.9(2) .
O1 Tm1 N2 C10 86.3(2) .
O4 Tm1 N2 C10 106.4(2) .
N3 Tm1 N2 C10 26.9(2) .
N8 Tm1 N2 C10 -134.8(2) .
N1 Tm1 N2 C10 -176.8(2) .
O3 Tm1 N2 C6 98.66(19) .
O2 Tm1 N2 C6 148.93(17) .
O1 Tm1 N2 C6 -93.9(2) .
O4 Tm1 N2 C6 -73.84(19) .
N3 Tm1 N2 C6 -153.3(2) .
N8 Tm1 N2 C6 45.0(2) .
N1 Tm1 N2 C6 2.98(17) .
O3 Tm1 N3 C11 85.5(9) .
O2 Tm1 N3 C11 154.1(9) .
O1 Tm1 N3 C11 -130.0(9) .
O4 Tm1 N3 C11 -58.2(9) .
N8 Tm1 N3 C11 175.1(8) .
N1 Tm1 N3 C11 -12.9(9) .
N2 Tm1 N3 C11 19.3(9) .
O3 Tm1 N8 C16 -39(3) 1_645
O2 Tm1 N8 C16 -115(3) 1_645
O1 Tm1 N8 C16 168(3) 1_645
O4 Tm1 N8 C16 110(3) 1_645
N3 Tm1 N8 C16 -136(3) 1_645
N1 Tm1 N8 C16 50(3) 1_645
N2 Tm1 N8 C16 11(3) 1_645
C5 N1 C1 C2 0.7(4) .
Tm1 N1 C1 C2 176.6(2) .
N1 C1 C2 C3 -0.5(4) .
C1 C2 C3 C4 0.3(5) .
C2 C3 C4 C5 -0.4(5) .
C1 N1 C5 C4 -0.7(4) .
Tm1 N1 C5 C4 -176.6(2) .
C1 N1 C5 C6 -180.0(2) .
Tm1 N1 C5 C6 4.1(3) .
C3 C4 C5 N1 0.5(4) .
C3 C4 C5 C6 179.8(3) .
C10 N2 C6 C7 -1.4(4) .
Tm1 N2 C6 C7 178.8(2) .
C10 N2 C6 C5 177.6(2) .
Tm1 N2 C6 C5 -2.2(3) .
N1 C5 C6 N2 -1.1(3) .
C4 C5 C6 N2 179.6(2) .
N1 C5 C6 C7 177.9(3) .
C4 C5 C6 C7 -1.4(4) .
N2 C6 C7 C8 0.6(5) .
C5 C6 C7 C8 -178.4(3) .
C6 C7 C8 C9 0.3(5) .
C7 C8 C9 C10 -0.3(5) .
C6 N2 C10 C9 1.5(4) .
Tm1 N2 C10 C9 -178.7(2) .
C8 C9 C10 N2 -0.7(5) .
Tm1 N3 C11 Fe1 22(3) .
C15 Fe1 C11 N3 1.9(18) .
C16 Fe1 C11 N3 -1(3) .
C12 Fe1 C11 N3 90.1(18) .
C14 Fe1 C11 N3 -89.2(18) .
C13 Fe1 C11 N3 -178(100) .
C15 Fe1 C12 N4 53(4) .
C11 Fe1 C12 N4 -32(4) .
C16 Fe1 C12 N4 142(4) .
C14 Fe1 C12 N4 2(9) .
C13 Fe1 C12 N4 -126(4) .
C15 Fe1 C13 N5 118(7) .
C11 Fe1 C13 N5 140(6) .
C16 Fe1 C13 N5 -40(6) .
C12 Fe1 C13 N5 -133(6) .
C14 Fe1 C13 N5 48(6) .
C15 Fe1 C14 N6 137(13) .
C11 Fe1 C14 N6 -138(13) .
C16 Fe1 C14 N6 47(13) .
C12 Fe1 C14 N6 -173(11) .
C13 Fe1 C14 N6 -45(13) .
C11 Fe1 C15 N7 14(6) .
C16 Fe1 C15 N7 -167(6) .
C12 Fe1 C15 N7 -74(6) .
C14 Fe1 C15 N7 105(6) .
C13 Fe1 C15 N7 36(10) .
C15 Fe1 C16 N8 -14(3) 1_465
C11 Fe1 C16 N8 -11(4) 1_465
C12 Fe1 C16 N8 -102(3) 1_465
C14 Fe1 C16 N8 77(3) 1_465
C13 Fe1 C16 N8 165(3) 1_465
C21 N9 C17 C18 1.6(5) .
N9 C17 C18 C19 1.2(6) .
C17 C18 C19 C20 -2.9(5) .
C18 C19 C20 C21 1.8(6) .
C17 N9 C21 C20 -2.7(5) .
C17 N9 C21 C22 176.3(3) .
C19 C20 C21 N9 1.0(5) .
C19 C20 C21 C22 -177.9(3) .
C26 N10 C22 C23 1.6(4) .
C26 N10 C22 C21 -177.9(2) .
N9 C21 C22 N10 -16.7(4) .
C20 C21 C22 N10 162.3(3) .
N9 C21 C22 C23 163.9(3) .
C20 C21 C22 C23 -17.2(4) .
N10 C22 C23 C24 -2.0(5) .
C21 C22 C23 C24 177.4(3) .
C22 C23 C24 C25 1.0(5) .
C23 C24 C25 C26 0.3(5) .
C22 N10 C26 C25 -0.3(4) .
C24 C25 C26 N10 -0.7(5) .
C5S N1S C1S C2S 1.2(5) .
N1S C1S C2S C3S 2.0(6) .
C1S C2S C3S C4S -2.4(5) .
C2S C3S C4S C5S -0.1(5) .
C1S N1S C5S C4S -3.8(5) .
C1S N1S C5S C5S 176.4(3) 2_765
C3S C4S C5S N1S 3.3(5) .
C3S C4S C5S C5S -176.9(4) 2_765
